data_8103043
loop_
_publ_author_name
'Hai-Xing Liu'

_publ_section_title
;
 Crystal structure of diammonium hexaaquamagnesium
 icosaaqua-tetramagnesium-hexakis(m3-oxo)-hexacosakis(m2-oxo)-decaoxo-dodecatungsten
 octahydrate, (NH4)2[Mg(H2O)6][Mg4(H2O)20W12O42] &#x00B7; 8H2O
;
_journal_issue 2
_journal_name_full 'Zeitschrift f\"ur Kristallographie - New Crystal Structures'
_journal_page_first 233
_journal_volume 225
_journal_year 2010
_chemical_formula_moiety
;
H40 Mg4 O62 W12, H12 Mg O6, 2(H4 N),  8.2(H2 O), 2(H0.80 O0.40)
;
_chemical_formula_sum 'H78 Mg5 N2 O77 W12'
_chemical_formula_weight 3666.39
_space_group_IT_number 2
_symmetry_cell_setting triclinic
_symmetry_space_group_name_Hall '-P 1'
_symmetry_space_group_name_H-M 'P -1'
_atom_sites_solution_hydrogens geom
_atom_sites_solution_primary direct
_atom_sites_solution_secondary difmap
_audit_creation_method SHELXL-97
_cell_angle_alpha 91.266(2)
_cell_angle_beta 116.702(3)
_cell_angle_gamma 111.900(2)
_cell_formula_units_Z 1
_cell_length_a 12.5454(12)
_cell_length_b 13.344(2)
_cell_length_c 13.6508(15)
_cell_measurement_reflns_used 6630
_cell_measurement_temperature 291(2)
_cell_measurement_theta_max 28.00
_cell_measurement_theta_min 2.62
_cell_volume 1843.9(4)
_computing_cell_refinement SMART
_computing_data_collection 'SMART (Bruker, 2000)'
_computing_data_reduction 'SAINT (Bruker, 2000)'
_computing_molecular_graphics SHELXTL
_computing_publication_material SHELXTL
_computing_structure_refinement SHELXTL
_computing_structure_solution 'SHELXTL (Bruker, 2000)'
_diffrn_ambient_temperature 291(2)
_diffrn_measured_fraction_theta_full 0.977
_diffrn_measured_fraction_theta_max 0.977
_diffrn_measurement_device_type 'Bruker Smart Apex CCD'
_diffrn_measurement_method 'phi and omega scans'
_diffrn_radiation_monochromator graphite
_diffrn_radiation_source 'sealed tube'
_diffrn_radiation_type MoK\a
_diffrn_radiation_wavelength 0.71073
_diffrn_reflns_av_R_equivalents 0.0277
_diffrn_reflns_av_sigmaI/netI 0.0707
_diffrn_reflns_limit_h_max 15
_diffrn_reflns_limit_h_min -13
_diffrn_reflns_limit_k_max 16
_diffrn_reflns_limit_k_min -16
_diffrn_reflns_limit_l_max 16
_diffrn_reflns_limit_l_min -16
_diffrn_reflns_number 10294
_diffrn_reflns_theta_full 26.00
_diffrn_reflns_theta_max 26.00
_diffrn_reflns_theta_min 1.69
_exptl_absorpt_coefficient_mu 18.798
_exptl_absorpt_correction_T_max 0.57
_exptl_absorpt_correction_T_min 0.55
_exptl_absorpt_correction_type multi-scan
_exptl_absorpt_process_details 'SADABS; Bruker, 2000'
_exptl_crystal_colour colorless
_exptl_crystal_density_diffrn 3.302
_exptl_crystal_density_method 'not measured'
_exptl_crystal_description prism
_exptl_crystal_F_000 1656
_exptl_crystal_size_max 0.28
_exptl_crystal_size_mid 0.22
_exptl_crystal_size_min 0.20
_refine_diff_density_max 1.892
_refine_diff_density_min -1.871
_refine_diff_density_rms 0.296
_refine_ls_extinction_method none
_refine_ls_goodness_of_fit_ref 1.011
_refine_ls_hydrogen_treatment constr
_refine_ls_matrix_type full
_refine_ls_number_parameters 445
_refine_ls_number_reflns 7076
_refine_ls_number_restraints 0
_refine_ls_restrained_S_all 1.011
_refine_ls_R_factor_all 0.0872
_refine_ls_R_factor_gt 0.0547
_refine_ls_shift/su_max 0.000
_refine_ls_shift/su_mean 0.000
_refine_ls_structure_factor_coef Fsqd
_refine_ls_weighting_details 'calc w=1/[\s^2^(Fo^2^)+(0.09P)^2^+1.99P] where P=(Fo^2^+2Fc^2^)/3'
_refine_ls_weighting_scheme calc
_refine_ls_wR_factor_gt 0.1355
_refine_ls_wR_factor_ref 0.1524
_reflns_number_gt 4661
_reflns_number_total 7076
_reflns_threshold_expression >2sigma(I)
_cod_data_source_file 710033.cff
_cod_data_source_block 1
_cod_depositor_comments
;
The following automatic conversions were performed:
'_symmetry_cell_setting' value 'Triclinic' changed to 'triclinic'
according to '/home/saulius/struct/CIF-dictionaries/cif_core.dic'
dictionary named 'cif_core.dic' version 2.4.1 from 2010-06-29.

Automatic conversion script
Id: cif_fix_enum 1555 2011-01-17 13:19:09Z saulius 
;
_cod_original_sg_symbol_H-M 'P-1   '
_cod_database_code 8103043

loop_
_symmetry_equiv_pos_as_xyz
'x, y, z'
'-x, -y, -z'

loop_
_atom_site_label
_atom_site_type_symbol
_atom_site_fract_x
_atom_site_fract_y
_atom_site_fract_z
_atom_site_U_iso_or_equiv
_atom_site_adp_type
_atom_site_occupancy
_atom_site_symmetry_multiplicity
_atom_site_calc_flag
_atom_site_refinement_flags
_atom_site_disorder_assembly
_atom_site_disorder_group
Mg1 Mg 0.8196(6) 0.5519(4) 0.1875(5) 0.0419(13) Uani 1 1 d . . .
Mg2 Mg 0.7729(5) 1.0270(4) 0.5306(5) 0.0407(13) Uani 1 1 d . . .
Mg3 Mg 0.0000 1.0000 0.0000 0.0351(16) Uani 1 2 d S . .
N1 N 0.9320(15) 0.7522(12) 0.7309(13) 0.049(4) Uani 1 1 d . . .
H1C H 0.8440 0.7134 0.6997 0.059 Uiso 1 1 d R . .
H1D H 0.9700 0.7145 0.7780 0.059 Uiso 1 1 d R . .
H1A H 0.9559 0.8183 0.7719 0.059 Uiso 1 1 d R . .
H1B H 0.9532 0.7550 0.6759 0.059 Uiso 1 1 d R . .
O1 O 0.6681(11) 0.6745(8) 0.5014(9) 0.041(3) Uani 1 1 d . . .
O2 O 0.9002(13) 0.7717(10) 0.4969(11) 0.052(3) Uani 1 1 d . . .
O3 O 0.7771(13) 0.5430(11) 0.4619(11) 0.055(3) Uani 1 1 d . . .
O4 O 0.7894(11) 0.6357(10) 0.2910(11) 0.047(3) Uani 1 1 d . . .
O5 O 0.6611(11) 0.7478(10) 0.3220(9) 0.041(3) Uani 1 1 d . . .
O6 O 0.4369(12) 0.6698(9) 0.3519(9) 0.044(3) Uani 1 1 d . . .
O7 O 0.4524(10) 0.7890(8) 0.1767(8) 0.036(2) Uani 1 1 d . . .
O8 O 0.5002(14) 0.6374(10) 0.0879(11) 0.057(4) Uani 1 1 d . . .
O9 O 0.3054(13) 0.5624(10) 0.1496(10) 0.048(3) Uani 1 1 d . . .
O10 O 0.1798(12) 0.6668(10) 0.2006(9) 0.046(3) Uani 1 1 d . . .
O11 O 0.0706(10) 0.4424(9) 0.1527(10) 0.040(3) Uani 1 1 d . . .
O12 O 0.2093(12) 0.5591(9) 0.3759(9) 0.043(3) Uani 1 1 d . . .
O13 O 0.1831(10) 0.6530(9) 0.5487(8) 0.036(2) Uani 1 1 d . . .
O14 O 0.4068(12) 0.7387(10) 0.5212(9) 0.041(3) Uani 1 1 d . . .
O15 O 0.4483(12) 0.5656(9) 0.5289(10) 0.042(3) Uani 1 1 d . . .
O16 O 0.4195(11) 0.6371(8) 0.6911(9) 0.037(2) Uani 1 1 d . . .
O17 O 0.4558(11) 0.4529(9) 0.7105(10) 0.040(3) Uani 1 1 d . . .
O18 O 0.6622(11) 0.6606(10) 0.8614(10) 0.047(3) Uani 1 1 d . . .
O19 O 0.6811(12) 0.5535(10) 0.6938(10) 0.046(3) Uani 1 1 d . . .
O20 O 0.6311(11) 0.7356(9) 0.6687(10) 0.041(3) Uani 1 1 d . . .
O21 O 0.6430(11) 0.8664(10) 0.5132(10) 0.043(3) Uani 1 1 d . . .
O1W O 0.9805(10) 0.6765(8) 0.2337(9) 0.033(2) Uani 1 1 d . . .
H1X H 0.9942 0.7302 0.2912 0.040 Uiso 1 1 d R . .
H1Y H 1.0203 0.6661 0.1909 0.040 Uiso 1 1 d R . .
O2W O 0.9252(12) 0.4861(9) 0.3112(10) 0.050(3) Uani 1 1 d . . .
H2X H 1.0069 0.5051 0.3354 0.060 Uiso 1 1 d R . .
H2Y H 0.9032 0.4498 0.3546 0.060 Uiso 1 1 d R . .
O3W O 0.8563(11) 0.4882(9) 0.0771(9) 0.041(3) Uani 1 1 d . . .
H3X H 0.8101 0.4712 0.0057 0.049 Uiso 1 1 d R . .
H3Y H 0.9218 0.4728 0.0957 0.049 Uiso 1 1 d R . .
O4W O 0.6517(11) 0.4006(9) 0.1425(9) 0.044(3) Uani 1 1 d . . .
H4X H 0.5922 0.3837 0.0739 0.053 Uiso 1 1 d R . .
H4Y H 0.6147 0.3836 0.1827 0.053 Uiso 1 1 d R . .
O5W O 0.7009(13) 0.6078(10) 0.0663(10) 0.050(3) Uani 1 1 d . . .
H5X H 0.6414 0.6156 0.0753 0.060 Uiso 1 1 d R . .
H5Y H 0.6925 0.6224 0.0037 0.060 Uiso 1 1 d R . .
O6W O 0.7478(12) 0.9798(11) 0.3749(10) 0.050(3) Uani 1 1 d . . .
H6X H 0.6647 0.9484 0.3315 0.059 Uiso 1 1 d R . .
H6Y H 0.7745 0.9292 0.3797 0.059 Uiso 1 1 d R . .
O7W O 0.6169(12) 1.0676(10) 0.4748(10) 0.043(3) Uani 1 1 d . . .
H7Y H 0.5740 1.0544 0.3941 0.052 Uiso 1 1 d R . .
H7X H 0.6484 1.1446 0.5062 0.052 Uiso 1 1 d R . .
O8W O 0.8054(12) 1.0601(11) 0.6948(10) 0.050(3) Uani 1 1 d . . .
H8Y H 0.8930 1.1188 0.7375 0.060 Uiso 1 1 d R . .
H8X H 0.7429 1.0853 0.6943 0.060 Uiso 1 1 d R . .
O9W O 0.9319(13) 0.9853(10) 0.6014(10) 0.050(3) Uani 1 1 d . . .
H9X H 0.9430 0.9578 0.5427 0.060 Uiso 1 1 d R . .
H9Y H 1.0060 1.0239 0.6597 0.060 Uiso 1 1 d R . .
O10W O 0.8938(12) 1.1856(9) 0.5386(10) 0.047(3) Uani 1 1 d . . .
H10X H 0.9594 1.1950 0.5295 0.057 Uiso 1 1 d R . .
H10Y H 0.8666 1.2339 0.5131 0.057 Uiso 1 1 d R . .
O11W O -0.0737(11) 0.8579(9) 0.0508(10) 0.037(2) Uani 1 1 d . . .
H11X H -0.0183 0.8198 0.0664 0.045 Uiso 1 1 d R . .
H11Y H -0.1612 0.8106 -0.0086 0.045 Uiso 1 1 d R . .
O12W O 0.1531(10) 0.9651(9) 0.0172(9) 0.037(2) Uani 1 1 d . . .
H12X H 0.2084 0.9848 0.0873 0.044 Uiso 1 1 d R . .
H12Y H 0.1458 0.9019 -0.0056 0.044 Uiso 1 1 d R . .
O13W O 0.1140(12) 1.0955(10) 0.1683(10) 0.045(3) Uani 1 1 d . . .
H13X H 0.1922 1.1559 0.1776 0.054 Uiso 1 1 d R . .
H13Y H 0.1385 1.0492 0.2188 0.054 Uiso 1 1 d R . .
O14W O 0.0826(11) 0.7500(9) 0.0203(10) 0.043(3) Uani 1 1 d . . .
H14X H 0.1162 0.7281 0.0801 0.052 Uiso 1 1 d R . .
H14Y H 0.0339 0.6938 -0.0349 0.052 Uiso 1 1 d R . .
O15W O 0.4308(12) 0.1338(10) 0.1707(13) 0.060(4) Uani 1 1 d . . .
H15X H 0.4750 0.1969 0.2164 0.072 Uiso 1 1 d R . .
H15Y H 0.4255 0.0838 0.2080 0.072 Uiso 1 1 d R . .
O16W O 0.6062(11) 0.0710(9) 0.7211(10) 0.045(3) Uani 1 1 d . . .
H16X H 0.6335 0.0905 0.7909 0.054 Uiso 1 1 d R . .
H16Y H 0.5798 0.1166 0.6869 0.054 Uiso 1 1 d R . .
O17W O 0.244(2) 0.820(2) 0.8166(19) 0.045(5) Uani 0.50 1 d P . .
H17X H 0.2567 0.7797 0.7770 0.054 Uiso 0.50 1 d PR . .
H17Y H 0.2236 0.8673 0.7819 0.054 Uiso 0.50 1 d PR . .
O18W O 0.5000 1.0000 0.0000 0.054(6) Uani 0.80 2 d SP . .
H18X H 0.4240 0.9457 -0.0293 0.065 Uiso 0.40 1 d PR . .
H18Y H 0.5275 1.0228 0.0693 0.065 Uiso 0.40 1 d PR . .
O19W O 0.8374(19) 0.8629(16) 0.2081(16) 0.046(5) Uani 0.60 1 d P . .
H19X H 0.8096 0.7929 0.1990 0.055 Uiso 0.60 1 d PR . .
H19Y H 0.8654 0.8842 0.1625 0.055 Uiso 0.60 1 d PR . .
W1 W 0.75335(6) 0.66110(5) 0.39799(5) 0.03957(18) Uani 1 1 d . . .
W2 W 0.48109(7) 0.67132(6) 0.20315(6) 0.04191(19) Uani 1 1 d . . .
W3 W 0.22340(7) 0.55681(6) 0.24461(6) 0.04030(18) Uani 1 1 d . . .
W4 W 0.29665(6) 0.61330(5) 0.53949(5) 0.04034(18) Uani 1 1 d . . .
W5 W 0.57798(7) 0.60102(6) 0.71962(6) 0.04299(19) Uani 1 1 d . . .
W6 W 0.56035(7) 0.72848(6) 0.50674(6) 0.04147(19) Uani 1 1 d . . .

loop_
_atom_site_aniso_label
_atom_site_aniso_U_11
_atom_site_aniso_U_22
_atom_site_aniso_U_33
_atom_site_aniso_U_23
_atom_site_aniso_U_13
_atom_site_aniso_U_12
Mg1 0.039(3) 0.035(3) 0.032(3) 0.008(2) 0.008(2) 0.010(2)
Mg2 0.038(3) 0.024(2) 0.037(3) 0.000(2) 0.012(2) 0.001(2)
Mg3 0.031(4) 0.039(4) 0.036(4) 0.015(3) 0.013(3) 0.019(3)
N1 0.043(8) 0.035(7) 0.043(8) 0.012(6) 0.007(7) 0.007(6)
O1 0.040(6) 0.025(5) 0.040(6) -0.002(4) 0.025(5) -0.008(4)
O2 0.046(7) 0.048(7) 0.043(7) 0.006(6) 0.009(6) 0.018(6)
O3 0.050(8) 0.063(9) 0.043(7) 0.026(6) 0.018(6) 0.019(7)
O4 0.035(6) 0.040(6) 0.061(8) 0.016(6) 0.022(6) 0.014(5)
O5 0.041(6) 0.056(7) 0.031(6) 0.007(5) 0.018(5) 0.028(6)
O6 0.043(7) 0.037(6) 0.036(6) 0.009(5) 0.007(5) 0.018(5)
O7 0.031(5) 0.032(5) 0.025(5) 0.006(4) 0.006(4) 0.004(4)
O8 0.074(9) 0.037(7) 0.046(7) -0.007(5) 0.037(7) 0.000(6)
O9 0.056(7) 0.046(7) 0.029(6) 0.016(5) 0.011(5) 0.021(6)
O10 0.047(7) 0.046(6) 0.028(6) 0.010(5) 0.014(5) 0.010(5)
O11 0.025(5) 0.033(6) 0.061(7) 0.008(5) 0.016(5) 0.017(4)
O12 0.042(6) 0.036(6) 0.037(6) 0.004(5) 0.011(5) 0.015(5)
O13 0.034(6) 0.041(6) 0.025(5) 0.011(4) 0.014(4) 0.009(5)
O14 0.047(7) 0.049(6) 0.034(6) 0.019(5) 0.030(5) 0.014(5)
O15 0.044(6) 0.033(6) 0.041(6) 0.010(5) 0.012(5) 0.018(5)
O16 0.043(6) 0.023(5) 0.031(5) -0.001(4) 0.011(5) 0.012(4)
O17 0.027(5) 0.041(6) 0.043(6) 0.003(5) 0.012(5) 0.014(5)
O18 0.037(6) 0.039(6) 0.047(7) 0.005(5) 0.012(5) 0.011(5)
O19 0.051(7) 0.044(6) 0.032(6) 0.006(5) 0.009(5) 0.024(6)
O20 0.042(6) 0.038(6) 0.041(6) 0.010(5) 0.020(5) 0.016(5)
O21 0.034(6) 0.044(6) 0.037(6) 0.001(5) 0.013(5) 0.010(5)
O1W 0.030(5) 0.025(5) 0.041(6) 0.004(4) 0.016(5) 0.010(4)
O2W 0.036(6) 0.038(6) 0.051(7) 0.025(5) 0.010(5) 0.004(5)
O3W 0.037(6) 0.035(6) 0.032(6) 0.003(4) 0.006(5) 0.012(5)
O4W 0.033(6) 0.039(6) 0.034(6) 0.006(5) 0.008(5) -0.001(5)
O5W 0.055(8) 0.044(7) 0.032(6) 0.016(5) 0.007(5) 0.021(6)
O6W 0.041(7) 0.058(8) 0.038(6) 0.013(6) 0.021(5) 0.007(6)
O7W 0.045(7) 0.048(7) 0.037(6) 0.011(5) 0.015(5) 0.027(6)
O8W 0.035(6) 0.067(8) 0.038(6) 0.003(6) 0.017(5) 0.014(6)
O9W 0.057(8) 0.046(7) 0.034(6) 0.012(5) 0.012(6) 0.023(6)
O10W 0.040(7) 0.032(6) 0.052(7) 0.004(5) 0.020(6) 0.001(5)
O11W 0.040(6) 0.041(6) 0.047(6) 0.017(5) 0.027(5) 0.026(5)
O12W 0.022(5) 0.042(6) 0.034(6) -0.011(4) 0.009(4) 0.007(4)
O13W 0.047(7) 0.038(6) 0.044(7) 0.006(5) 0.017(6) 0.020(5)
O14W 0.043(7) 0.040(6) 0.037(6) 0.018(5) 0.016(5) 0.012(5)
O15W 0.038(7) 0.031(6) 0.078(10) 0.007(6) 0.021(7) -0.007(5)
O16W 0.035(6) 0.032(6) 0.046(7) -0.012(5) 0.007(5) 0.009(5)
O17W 0.046(14) 0.044(13) 0.032(12) 0.010(10) 0.013(10) 0.014(11)
O18W 0.043(12) 0.042(12) 0.047(13) -0.013(10) 0.011(10) 0.005(10)
O19W 0.042(11) 0.037(10) 0.036(10) 0.015(8) 0.006(9) 0.012(8)
W1 0.0316(3) 0.0330(3) 0.0327(3) 0.0039(2) 0.0073(3) 0.0039(3)
W2 0.0349(4) 0.0391(4) 0.0337(4) 0.0072(3) 0.0079(3) 0.0096(3)
W3 0.0343(3) 0.0358(3) 0.0336(3) 0.0072(2) 0.0077(3) 0.0096(3)
W4 0.0345(4) 0.0358(3) 0.0341(4) 0.0058(3) 0.0089(3) 0.0091(3)
W5 0.0345(4) 0.0339(3) 0.0395(4) 0.0050(3) 0.0080(3) 0.0071(3)
W6 0.0338(3) 0.0384(4) 0.0322(3) 0.0046(3) 0.0083(3) 0.0061(3)

loop_
_atom_type_symbol
_atom_type_description
_atom_type_scat_dispersion_real
_atom_type_scat_dispersion_imag
_atom_type_scat_source
H H 0.0000 0.0000 'International Tables Vol C Tables 4.2.6.8 and 6.1.1.4'
N N 0.0061 0.0033 'International Tables Vol C Tables 4.2.6.8 and 6.1.1.4'
O O 0.0106 0.0060 'International Tables Vol C Tables 4.2.6.8 and 6.1.1.4'
Mg Mg 0.0486 0.0363 'International Tables Vol C Tables 4.2.6.8 and 6.1.1.4'
W W -0.8490 6.8722 'International Tables Vol C Tables 4.2.6.8 and 6.1.1.4'

loop_
_geom_angle_atom_site_label_1
_geom_angle_atom_site_label_2
_geom_angle_atom_site_label_3
_geom_angle
_geom_angle_site_symmetry_1
_geom_angle_site_symmetry_3
_geom_angle_publ_flag
O1W Mg1 O3W 86.6(5) . . ?
O1W Mg1 O4 87.9(5) . . ?
O3W Mg1 O4 172.0(5) . . ?
O1W Mg1 O5W 97.1(5) . . ?
O3W Mg1 O5W 91.4(5) . . ?
O4 Mg1 O5W 83.5(6) . . ?
O1W Mg1 O2W 87.6(5) . . ?
O3W Mg1 O2W 91.0(6) . . ?
O4 Mg1 O2W 94.6(6) . . ?
O5W Mg1 O2W 174.9(6) . . ?
O1W Mg1 O4W 173.2(6) . . ?
O3W Mg1 O4W 90.4(5) . . ?
O4 Mg1 O4W 95.6(5) . . ?
O5W Mg1 O4W 89.1(5) . . ?
O2W Mg1 O4W 86.4(5) . . ?
O1W Mg1 H1X 22.5 . . ?
O3W Mg1 H1X 109.1 . . ?
O4 Mg1 H1X 65.5 . . ?
O5W Mg1 H1X 95.6 . . ?
O2W Mg1 H1X 87.9 . . ?
O4W Mg1 H1X 159.8 . . ?
O1W Mg1 H1Y 22.2 . . ?
O3W Mg1 H1Y 64.4 . . ?
O4 Mg1 H1Y 110.0 . . ?
O5W Mg1 H1Y 96.9 . . ?
O2W Mg1 H1Y 88.2 . . ?
O4W Mg1 H1Y 154.1 . . ?
H1X Mg1 H1Y 44.7 . . ?
O7W Mg2 O6W 96.3(6) . . ?
O7W Mg2 O10W 90.3(5) . . ?
O6W Mg2 O10W 88.2(5) . . ?
O7W Mg2 O21 87.7(5) . . ?
O6W Mg2 O21 89.5(5) . . ?
O10W Mg2 O21 176.7(6) . . ?
O7W Mg2 O9W 174.8(6) . . ?
O6W Mg2 O9W 88.6(6) . . ?
O10W Mg2 O9W 91.4(6) . . ?
O21 Mg2 O9W 90.9(5) . . ?
O7W Mg2 O8W 89.2(5) . . ?
O6W Mg2 O8W 173.2(6) . . ?
O10W Mg2 O8W 95.7(5) . . ?
O21 Mg2 O8W 86.8(5) . . ?
O9W Mg2 O8W 85.8(5) . . ?
O7W Mg2 H6X 80.3 . . ?
O6W Mg2 H6X 19.9 . . ?
O10W Mg2 H6X 100.0 . . ?
O21 Mg2 H6X 77.2 . . ?
O9W Mg2 H6X 104.2 . . ?
O8W Mg2 H6X 161.1 . . ?
O12W Mg3 O12W 180.000(2) 2_575 . ?
O12W Mg3 O11W 89.8(4) 2_575 . ?
O12W Mg3 O11W 90.2(4) . . ?
O12W Mg3 O11W 90.2(4) 2_575 2_575 ?
O12W Mg3 O11W 89.8(4) . 2_575 ?
O11W Mg3 O11W 180.000(2) . 2_575 ?
O12W Mg3 O13W 91.2(4) 2_575 2_575 ?
O12W Mg3 O13W 88.8(4) . 2_575 ?
O11W Mg3 O13W 88.6(5) . 2_575 ?
O11W Mg3 O13W 91.4(5) 2_575 2_575 ?
O12W Mg3 O13W 88.8(4) 2_575 . ?
O12W Mg3 O13W 91.2(4) . . ?
O11W Mg3 O13W 91.4(5) . . ?
O11W Mg3 O13W 88.6(5) 2_575 . ?
O13W Mg3 O13W 180.000(3) 2_575 . ?
H1C N1 H1D 107.4 . . ?
H1C N1 H1A 108.4 . . ?
H1D N1 H1A 108.4 . . ?
H1C N1 H1B 108.4 . . ?
H1D N1 H1B 108.4 . . ?
H1A N1 H1B 115.7 . . ?
W6 O1 W1 139.7(6) . . ?
W1 O3 W4 148.3(8) . 2_666 ?
W1 O4 Mg1 158.3(7) . . ?
W2 O5 W1 118.5(6) . . ?
W6 O6 W3 137.8(7) . . ?
W6 O6 W2 127.4(6) . . ?
W3 O6 W2 93.9(4) . . ?
W2 O9 W3 118.6(6) . . ?
W3 O12 W4 148.1(7) . . ?
W4 O14 W6 116.4(6) . . ?
W6 O15 W4 95.4(4) . . ?
W6 O15 W5 96.6(4) . . ?
W4 O15 W5 94.2(4) . . ?
W4 O16 W5 115.1(5) . . ?
W5 O17 W1 137.6(6) . 2_666 ?
W5 O17 W2 124.1(5) . 2_666 ?
W1 O17 W2 96.7(4) 2_666 2_666 ?
W5 O19 W3 137.4(7) . 2_666 ?
W5 O20 W6 119.5(6) . . ?
W6 O21 Mg2 169.5(7) . . ?
Mg1 O1W H1X 109.0 . . ?
Mg1 O1W H1Y 109.9 . . ?
H1X O1W H1Y 141.1 . . ?
Mg1 O2W H2X 121.7 . . ?
Mg1 O2W H2Y 128.5 . . ?
H2X O2W H2Y 108.6 . . ?
Mg1 O3W H3X 127.1 . . ?
Mg1 O3W H3Y 124.4 . . ?
H3X O3W H3Y 108.5 . . ?
Mg1 O4W H4X 113.7 . . ?
Mg1 O4W H4Y 123.0 . . ?
H4X O4W H4Y 108.7 . . ?
Mg1 O5W H5X 116.7 . . ?
Mg1 O5W H5Y 134.9 . . ?
H5X O5W H5Y 108.3 . . ?
Mg2 O6W H6X 105.0 . . ?
Mg2 O6W H6Y 105.9 . . ?
H6X O6W H6Y 106.3 . . ?
Mg2 O7W H7Y 108.9 . . ?
Mg2 O7W H7X 109.4 . . ?
H7Y O7W H7X 109.5 . . ?
Mg2 O8W H8Y 105.7 . . ?
Mg2 O8W H8X 109.4 . . ?
H8Y O8W H8X 109.5 . . ?
Mg2 O9W H9X 109.5 . . ?
Mg2 O9W H9Y 125.4 . . ?
H9X O9W H9Y 111.3 . . ?
Mg2 O10W H10X 118.4 . . ?
Mg2 O10W H10Y 124.2 . . ?
H10X O10W H10Y 108.3 . . ?
Mg3 O11W H11X 109.9 . . ?
Mg3 O11W H11Y 108.8 . . ?
H11X O11W H11Y 109.5 . . ?
Mg3 O12W H12X 105.9 . . ?
Mg3 O12W H12Y 125.4 . . ?
H12X O12W H12Y 106.0 . . ?
Mg3 O13W H13X 109.7 . . ?
Mg3 O13W H13Y 109.2 . . ?
H13X O13W H13Y 109.5 . . ?
H14X O14W H14Y 108.3 . . ?
H15X O15W H15Y 108.6 . . ?
H16X O16W H16Y 109.5 . . ?
H17X O17W H17Y 109.5 . . ?
H18X O18W H18Y 109.5 . . ?
H19X O19W H19Y 109.5 . . ?
O2 W1 O4 102.4(6) . . ?
O2 W1 O3 99.9(6) . . ?
O4 W1 O3 95.7(6) . . ?
O2 W1 O5 97.2(5) . . ?
O4 W1 O5 94.4(5) . . ?
O3 W1 O5 157.8(5) . . ?
O2 W1 O1 88.6(5) . . ?
O4 W1 O1 168.3(5) . . ?
O3 W1 O1 86.3(5) . . ?
O5 W1 O1 80.0(5) . . ?
O2 W1 O17 163.7(5) . 2_666 ?
O4 W1 O17 91.0(5) . 2_666 ?
O3 W1 O17 87.8(5) . 2_666 ?
O5 W1 O17 72.2(5) . 2_666 ?
O1 W1 O17 77.6(4) . 2_666 ?
O7 W2 O8 101.1(6) . . ?
O7 W2 O9 100.2(5) . . ?
O8 W2 O9 98.5(6) . . ?
O7 W2 O5 96.9(5) . . ?
O8 W2 O5 102.0(6) . . ?
O9 W2 O5 150.1(5) . . ?
O7 W2 O17 163.0(4) . 2_666 ?
O8 W2 O17 93.6(6) . 2_666 ?
O9 W2 O17 85.8(4) . 2_666 ?
O5 W2 O17 71.5(4) . 2_666 ?
O7 W2 O6 91.0(5) . . ?
O8 W2 O6 166.1(5) . . ?
O9 W2 O6 72.4(5) . . ?
O5 W2 O6 83.0(4) . . ?
O17 W2 O6 75.6(4) 2_666 . ?
O11 W3 O10 99.2(5) . . ?
O11 W3 O12 99.1(5) . . ?
O10 W3 O12 98.5(5) . . ?
O11 W3 O9 96.5(5) . . ?
O10 W3 O9 93.6(5) . . ?
O12 W3 O9 158.3(5) . . ?
O11 W3 O19 91.3(5) . 2_666 ?
O10 W3 O19 167.8(5) . 2_666 ?
O12 W3 O19 85.9(5) . 2_666 ?
O9 W3 O19 78.9(5) . 2_666 ?
O11 W3 O6 164.5(4) . . ?
O10 W3 O6 93.4(5) . . ?
O12 W3 O6 87.7(5) . . ?
O9 W3 O6 73.6(5) . . ?
O19 W3 O6 75.3(4) 2_666 . ?
O13 W4 O14 103.3(5) . . ?
O13 W4 O16 102.2(5) . . ?
O14 W4 O16 92.8(5) . . ?
O13 W4 O3 101.4(6) . 2_666 ?
O14 W4 O3 154.6(6) . 2_666 ?
O16 W4 O3 87.6(5) . 2_666 ?
O13 W4 O12 100.2(5) . . ?
O14 W4 O12 86.3(5) . . ?
O16 W4 O12 157.1(5) . . ?
O3 W4 O12 83.6(5) 2_666 . ?
O13 W4 O15 178.7(4) . . ?
O14 W4 O15 75.5(5) . . ?
O16 W4 O15 77.4(4) . . ?
O3 W4 O15 79.8(5) 2_666 . ?
O12 W4 O15 80.3(5) . . ?
O18 W5 O19 106.5(6) . . ?
O18 W5 O20 97.5(5) . . ?
O19 W5 O20 93.8(5) . . ?
O18 W5 O17 102.3(5) . . ?
O19 W5 O17 94.6(5) . . ?
O20 W5 O17 155.3(5) . . ?
O18 W5 O16 92.8(5) . . ?
O19 W5 O16 160.7(5) . . ?
O20 W5 O16 82.3(5) . . ?
O17 W5 O16 82.1(4) . . ?
O18 W5 O15 162.5(5) . . ?
O19 W5 O15 87.6(5) . . ?
O20 W5 O15 70.8(4) . . ?
O17 W5 O15 86.4(5) . . ?
O16 W5 O15 73.3(4) . . ?
O21 W6 O1 101.2(5) . . ?
O21 W6 O6 103.1(5) . . ?
O1 W6 O6 93.4(5) . . ?
O21 W6 O20 98.7(5) . . ?
O1 W6 O20 92.0(5) . . ?
O6 W6 O20 156.1(5) . . ?
O21 W6 O14 97.8(5) . . ?
O1 W6 O14 160.7(4) . . ?
O6 W6 O14 85.7(5) . . ?
O20 W6 O14 81.6(5) . . ?
O21 W6 O15 167.0(5) . . ?
O1 W6 O15 88.1(4) . . ?
O6 W6 O15 85.2(5) . . ?
O20 W6 O15 71.7(4) . . ?
O14 W6 O15 72.6(4) . . ?

loop_
_geom_bond_atom_site_label_1
_geom_bond_atom_site_label_2
_geom_bond_distance
_geom_bond_site_symmetry_2
_geom_bond_publ_flag
Mg1 O1W 1.882(11) . ?
Mg1 O3W 2.015(13) . ?
Mg1 O4 2.030(14) . ?
Mg1 O5W 2.044(12) . ?
Mg1 O2W 2.073(12) . ?
Mg1 O4W 2.121(12) . ?
Mg1 H1X 2.3753 . ?
Mg1 H1Y 2.3866 . ?
Mg2 O7W 2.042(13) . ?
Mg2 O6W 2.051(13) . ?
Mg2 O10W 2.059(12) . ?
Mg2 O21 2.081(13) . ?
Mg2 O9W 2.084(14) . ?
Mg2 O8W 2.093(13) . ?
Mg2 H6X 2.4147 . ?
Mg3 O12W 2.055(10) 2_575 ?
Mg3 O12W 2.055(10) . ?
Mg3 O11W 2.063(11) . ?
Mg3 O11W 2.063(11) 2_575 ?
Mg3 O13W 2.123(12) 2_575 ?
Mg3 O13W 2.123(12) . ?
N1 H1C 0.8999 . ?
N1 H1D 0.9002 . ?
N1 H1A 0.9000 . ?
N1 H1B 0.9001 . ?
O1 W6 1.778(12) . ?
O1 W1 2.158(11) . ?
O2 W1 1.744(12) . ?
O3 W1 1.874(12) . ?
O3 W4 1.937(13) 2_666 ?
O4 W1 1.771(13) . ?
O5 W2 1.921(11) . ?
O5 W1 1.930(11) . ?
O6 W6 1.887(11) . ?
O6 W3 2.226(12) . ?
O6 W2 2.332(13) . ?
O7 W2 1.748(11) . ?
O8 W2 1.769(12) . ?
O9 W2 1.902(13) . ?
O9 W3 1.973(13) . ?
O10 W3 1.777(13) . ?
O11 W3 1.775(11) . ?
O12 W3 1.880(12) . ?
O12 W4 1.961(11) . ?
O13 W4 1.746(11) . ?
O14 W4 1.837(10) . ?
O14 W6 2.075(11) . ?
O15 W6 2.219(11) . ?
O15 W4 2.279(12) . ?
O15 W5 2.284(11) . ?
O16 W4 1.870(10) . ?
O16 W5 2.088(11) . ?
O17 W5 1.957(11) . ?
O17 W1 2.196(11) 2_666 ?
O17 W2 2.235(11) 2_666 ?
O18 W5 1.721(12) . ?
O19 W5 1.792(13) . ?
O19 W3 2.184(11) 2_666 ?
O20 W5 1.932(11) . ?
O20 W6 1.962(11) . ?
O21 W6 1.719(12) . ?
O1W H1X 0.9600 . ?
O1W H1Y 0.9600 . ?
O2W H2X 0.8501 . ?
O2W H2Y 0.8498 . ?
O3W H3X 0.8502 . ?
O3W H3Y 0.8501 . ?
O4W H4X 0.8500 . ?
O4W H4Y 0.8500 . ?
O5W H5X 0.8501 . ?
O5W H5Y 0.8500 . ?
O6W H6X 0.8500 . ?
O6W H6Y 0.8500 . ?
O7W H7Y 0.9600 . ?
O7W H7X 0.9600 . ?
O8W H8Y 0.9600 . ?
O8W H8X 0.9600 . ?
O9W H9X 0.9600 . ?
O9W H9Y 0.8500 . ?
O10W H10X 0.8500 . ?
O10W H10Y 0.8499 . ?
O11W H11X 0.9601 . ?
O11W H11Y 0.9600 . ?
O12W H12X 0.8500 . ?
O12W H12Y 0.8500 . ?
O13W H13X 0.9600 . ?
O13W H13Y 0.9599 . ?
O14W H14X 0.8500 . ?
O14W H14Y 0.8500 . ?
O15W H15X 0.8500 . ?
O15W H15Y 0.8500 . ?
O16W H16X 0.8500 . ?
O16W H16Y 0.8500 . ?
O17W H17X 0.8500 . ?
O17W H17Y 0.8500 . ?
O18W H18X 0.8500 . ?
O18W H18Y 0.8501 . ?
O19W H19X 0.8499 . ?
O19W H19Y 0.8500 . ?
W1 O17 2.196(11) 2_666 ?
W2 O17 2.235(11) 2_666 ?
W3 O19 2.184(11) 2_666 ?
W4 O3 1.937(13) 2_666 ?

loop_
_geom_torsion_atom_site_label_1
_geom_torsion_atom_site_label_2
_geom_torsion_atom_site_label_3
_geom_torsion_atom_site_label_4
_geom_torsion
_geom_torsion_site_symmetry_1
_geom_torsion_site_symmetry_2
_geom_torsion_site_symmetry_3
_geom_torsion_site_symmetry_4
_geom_torsion_publ_flag
O1W Mg1 O4 W1 -128.6(19) . . . . ?
O5W Mg1 O4 W1 134.0(19) . . . . ?
O2W Mg1 O4 W1 -41(2) . . . . ?
O4W Mg1 O4 W1 46(2) . . . . ?
O7W Mg2 O21 W6 178(4) . . . . ?
O6W Mg2 O21 W6 82(4) . . . . ?
O9W Mg2 O21 W6 -7(4) . . . . ?
O8W Mg2 O21 W6 -93(4) . . . . ?
Mg1 O4 W1 O2 116.8(19) . . . . ?
Mg1 O4 W1 O3 15(2) . . . . ?
Mg1 O4 W1 O5 -144.8(19) . . . . ?
Mg1 O4 W1 O1 -84(3) . . . . ?
Mg1 O4 W1 O17 -72.6(19) . . . 2_666 ?
W4 O3 W1 O2 171.7(15) 2_666 . . . ?
W4 O3 W1 O4 -84.6(16) 2_666 . . . ?
W4 O3 W1 O5 32(3) 2_666 . . . ?
W4 O3 W1 O1 83.8(15) 2_666 . . . ?
W4 O3 W1 O17 6.1(15) 2_666 . . 2_666 ?
W2 O5 W1 O2 -176.7(7) . . . . ?
W2 O5 W1 O4 80.2(7) . . . . ?
W2 O5 W1 O3 -36.4(17) . . . . ?
W2 O5 W1 O1 -89.4(6) . . . . ?
W2 O5 W1 O17 -9.4(5) . . . 2_666 ?
W6 O1 W1 O2 101.6(9) . . . . ?
W6 O1 W1 O4 -58(3) . . . . ?
W6 O1 W1 O3 -158.4(9) . . . . ?
W6 O1 W1 O5 4.0(8) . . . . ?
W6 O1 W1 O17 -69.8(8) . . . 2_666 ?
W3 O9 W2 O7 -77.0(7) . . . . ?
W3 O9 W2 O8 180.0(7) . . . . ?
W3 O9 W2 O5 46.8(14) . . . . ?
W3 O9 W2 O17 87.0(6) . . . 2_666 ?
W3 O9 W2 O6 10.8(5) . . . . ?
W1 O5 W2 O7 176.6(6) . . . . ?
W1 O5 W2 O8 -80.5(7) . . . . ?
W1 O5 W2 O9 51.9(13) . . . . ?
W1 O5 W2 O17 9.2(5) . . . 2_666 ?
W1 O5 W2 O6 86.3(6) . . . . ?
W6 O6 W2 O7 -97.3(7) . . . . ?
W3 O6 W2 O7 92.0(4) . . . . ?
W6 O6 W2 O8 112(2) . . . . ?
W3 O6 W2 O8 -59(2) . . . . ?
W6 O6 W2 O9 162.3(8) . . . . ?
W3 O6 W2 O9 -8.4(4) . . . . ?
W6 O6 W2 O5 -0.5(7) . . . . ?
W3 O6 W2 O5 -171.2(5) . . . . ?
W6 O6 W2 O17 72.1(7) . . . 2_666 ?
W3 O6 W2 O17 -98.6(4) . . . 2_666 ?
W4 O12 W3 O11 165.6(12) . . . . ?
W4 O12 W3 O10 -93.5(12) . . . . ?
W4 O12 W3 O9 30(2) . . . . ?
W4 O12 W3 O19 75.0(12) . . . 2_666 ?
W4 O12 W3 O6 -0.4(12) . . . . ?
W2 O9 W3 O11 -179.0(6) . . . . ?
W2 O9 W3 O10 81.3(7) . . . . ?
W2 O9 W3 O12 -42.9(17) . . . . ?
W2 O9 W3 O19 -89.0(7) . . . 2_666 ?
W2 O9 W3 O6 -11.2(6) . . . . ?
W6 O6 W3 O11 -109.0(19) . . . . ?
W2 O6 W3 O11 59.9(19) . . . . ?
W6 O6 W3 O10 106.3(9) . . . . ?
W2 O6 W3 O10 -84.7(5) . . . . ?
W6 O6 W3 O12 7.9(9) . . . . ?
W2 O6 W3 O12 176.9(4) . . . . ?
W6 O6 W3 O9 -160.9(9) . . . . ?
W2 O6 W3 O9 8.0(4) . . . . ?
W6 O6 W3 O19 -78.4(9) . . . 2_666 ?
W2 O6 W3 O19 90.5(5) . . . 2_666 ?
W6 O14 W4 O13 179.8(5) . . . . ?
W6 O14 W4 O16 76.6(6) . . . . ?
W6 O14 W4 O3 -13.8(15) . . . 2_666 ?
W6 O14 W4 O12 -80.5(6) . . . . ?
W6 O14 W4 O15 0.4(5) . . . . ?
W5 O16 W4 O13 -179.3(5) . . . . ?
W5 O16 W4 O14 -75.0(6) . . . . ?
W5 O16 W4 O3 79.6(6) . . . 2_666 ?
W5 O16 W4 O12 12.1(15) . . . . ?
W5 O16 W4 O15 -0.5(5) . . . . ?
W3 O12 W4 O13 134.1(12) . . . . ?
W3 O12 W4 O14 31.3(12) . . . . ?
W3 O12 W4 O16 -57.2(19) . . . . ?
W3 O12 W4 O3 -125.4(12) . . . 2_666 ?
W3 O12 W4 O15 -44.7(12) . . . . ?
W6 O15 W4 O14 -0.3(4) . . . . ?
W5 O15 W4 O14 96.7(5) . . . . ?
W6 O15 W4 O16 -96.6(5) . . . . ?
W5 O15 W4 O16 0.4(4) . . . . ?
W6 O15 W4 O3 173.5(5) . . . 2_666 ?
W5 O15 W4 O3 -89.4(5) . . . 2_666 ?
W6 O15 W4 O12 88.3(5) . . . . ?
W5 O15 W4 O12 -174.6(5) . . . . ?
W3 O19 W5 O18 56.6(11) 2_666 . . . ?
W3 O19 W5 O20 155.6(9) 2_666 . . . ?
W3 O19 W5 O17 -47.7(10) 2_666 . . . ?
W3 O19 W5 O16 -127.0(13) 2_666 . . . ?
W3 O19 W5 O15 -133.8(9) 2_666 . . . ?
W6 O20 W5 O18 -177.1(7) . . . . ?
W6 O20 W5 O19 75.7(7) . . . . ?
W6 O20 W5 O17 -33.9(15) . . . . ?
W6 O20 W5 O16 -85.3(6) . . . . ?
W6 O20 W5 O15 -10.4(6) . . . . ?
W1 O17 W5 O18 136.3(9) 2_666 . . . ?
W2 O17 W5 O18 -61.5(8) 2_666 . . . ?
W1 O17 W5 O19 -115.7(9) 2_666 . . . ?
W2 O17 W5 O19 46.5(7) 2_666 . . . ?
W1 O17 W5 O20 -6.2(17) 2_666 . . . ?
W2 O17 W5 O20 156.0(9) 2_666 . . . ?
W1 O17 W5 O16 45.2(8) 2_666 . . . ?
W2 O17 W5 O16 -152.6(7) 2_666 . . . ?
W1 O17 W5 O15 -28.4(9) 2_666 . . . ?
W2 O17 W5 O15 133.8(7) 2_666 . . . ?
W4 O16 W5 O18 169.9(6) . . . . ?
W4 O16 W5 O19 -6.6(18) . . . . ?
W4 O16 W5 O20 72.7(6) . . . . ?
W4 O16 W5 O17 -88.0(6) . . . . ?
W4 O16 W5 O15 0.5(5) . . . . ?
W6 O15 W5 O18 57.7(18) . . . . ?
W4 O15 W5 O18 -38.3(19) . . . . ?
W6 O15 W5 O19 -86.8(5) . . . . ?
W4 O15 W5 O19 177.2(5) . . . . ?
W6 O15 W5 O20 8.1(4) . . . . ?
W4 O15 W5 O20 -87.9(5) . . . . ?
W6 O15 W5 O17 178.4(5) . . . . ?
W4 O15 W5 O17 82.5(5) . . . . ?
W6 O15 W5 O16 95.6(5) . . . . ?
W4 O15 W5 O16 -0.4(4) . . . . ?
Mg2 O21 W6 O1 -19(4) . . . . ?
Mg2 O21 W6 O6 -115(4) . . . . ?
Mg2 O21 W6 O20 74(4) . . . . ?
Mg2 O21 W6 O14 157(4) . . . . ?
Mg2 O21 W6 O15 116(4) . . . . ?
W1 O1 W6 O21 -59.0(9) . . . . ?
W1 O1 W6 O6 45.0(9) . . . . ?
W1 O1 W6 O20 -158.3(8) . . . . ?
W1 O1 W6 O14 131.7(12) . . . . ?
W1 O1 W6 O15 130.1(8) . . . . ?
W3 O6 W6 O21 -134.9(8) . . . . ?
W2 O6 W6 O21 59.0(7) . . . . ?
W3 O6 W6 O1 122.7(9) . . . . ?
W2 O6 W6 O1 -43.4(7) . . . . ?
W3 O6 W6 O20 20.1(18) . . . . ?
W2 O6 W6 O20 -146.0(10) . . . . ?
W3 O6 W6 O14 -37.9(8) . . . . ?
W2 O6 W6 O14 156.0(7) . . . . ?
W3 O6 W6 O15 35.0(8) . . . . ?
W2 O6 W6 O15 -131.1(7) . . . . ?
W5 O20 W6 O21 -178.3(6) . . . . ?
W5 O20 W6 O1 -76.7(7) . . . . ?
W5 O20 W6 O6 26.3(16) . . . . ?
W5 O20 W6 O14 85.0(7) . . . . ?
W5 O20 W6 O15 10.7(6) . . . . ?
W4 O14 W6 O21 -171.5(6) . . . . ?
W4 O14 W6 O1 -2.2(18) . . . . ?
W4 O14 W6 O6 85.9(6) . . . . ?
W4 O14 W6 O20 -73.8(6) . . . . ?
W4 O14 W6 O15 -0.4(5) . . . . ?
W4 O15 W6 O21 43(2) . . . . ?
W5 O15 W6 O21 -51(2) . . . . ?
W4 O15 W6 O1 179.7(5) . . . . ?
W5 O15 W6 O1 84.8(5) . . . . ?
W4 O15 W6 O6 -86.7(5) . . . . ?
W5 O15 W6 O6 178.4(5) . . . . ?
W4 O15 W6 O20 87.0(5) . . . . ?
W5 O15 W6 O20 -7.9(4) . . . . ?
W4 O15 W6 O14 0.3(4) . . . . ?
W5 O15 W6 O14 -94.6(5) . . . . ?
